data_8100496
loop_
_publ_author_name
'Sofin, Mikhail'
'Peters, Eva-Maria'
'Jansen, Martin'

_publ_section_title
;
Crystal structure of rubidium copper silver oxide, Rb~3~Cu~0.5~Ag~0.5~O~2~
;
_journal_issue 4
_journal_name_full 'Zeitschrift f\"ur Kristallographie - New Crystal Structures'
_journal_page_first 379
_journal_page_last 380
_journal_volume 218
_journal_year 2003
_chemical_formula_structural 'Rb3 Cu0.5 Ag0.5 O2'
_chemical_formula_sum 'Ag0.5 Cu0.5 O2 Rb3'
_chemical_formula_weight 777.60
_chemical_name_common 'rubidium cuprate(I) argentate(I)'
_space_group_IT_number 92
_symmetry_cell_setting tetragonal
_symmetry_space_group_name_Hall 'P 4abw 2nw'
_symmetry_space_group_name_H-M 'P 41 21 2'
_cell_angle_alpha 90.00
_cell_angle_beta 90.00
_cell_angle_gamma 90.00
_cell_formula_units_Z 8
_cell_length_a 9.0169(3)
_cell_length_b 9.0169(3)
_cell_length_c 14.1195(6)
_cell_measurement_temperature 293(2)
_cell_volume 1148.0(1)
_diffrn_ambient_temperature 293(2)
_exptl_crystal_density_diffrn 4.493
_cod_database_code 8100496

loop_
_symmetry_equiv_pos_as_xyz
'x, y, z'
'-x, -y, z+1/2'
'-y+1/2, x+1/2, z+1/4'
'y+1/2, -x+1/2, z+3/4'
'-x+1/2, y+1/2, -z+1/4'
'x+1/2, -y+1/2, -z+3/4'
'y, x, -z'
'-y, -x, -z+1/2'

loop_
_atom_site_label
_atom_site_type_symbol
_atom_site_fract_x
_atom_site_fract_y
_atom_site_fract_z
_atom_site_U_iso_or_equiv
_atom_site_adp_type
_atom_site_occupancy
_atom_site_symmetry_multiplicity
_atom_site_Wyckoff_symbol
_atom_site_calc_flag
_atom_site_refinement_flags
_atom_site_disorder_assembly
_atom_site_disorder_group
Rb1 Rb 0.53504(12) 0.93981(12) 0.00163(7) 0.0280(3) Uani 1 8 b d . . .
Rb2 Rb 0.8465(2) 0.73659(16) 0.39153(11) 0.0604(6) Uani 1 8 b d . . .
Rb3 Rb 0.94585(12) 0.94585(12) 0.0000 0.0271(4) Uani 1 4 a d S . .
Rb4 Rb 0.52740(12) 0.52740(12) 0.0000 0.0306(4) Uani 1 4 a d S . .
Ag1 Ag 0.26120(10) 0.26252(10) 0.33452(6) 0.0235(3) Uiso 0.499(14) 8 b d P . .
Cu1 Cu 0.26120(10) 0.26252(10) 0.33452(6) 0.0235(3) Uiso 0.501(14) 8 b d P . .
O1 O 0.2375(10) 0.5513(10) 0.9192(6) 0.0369(19) Uani 1 8 b d . . .
O2 O 0.9743(9) 0.2405(10) 0.0837(6) 0.0322(17) Uani 1 8 b d . . .

loop_
_atom_site_aniso_label
_atom_site_aniso_U_11
_atom_site_aniso_U_22
_atom_site_aniso_U_33
_atom_site_aniso_U_23
_atom_site_aniso_U_13
_atom_site_aniso_U_12
Rb1 0.0288(5) 0.0289(5) 0.0263(6) 0.0011(5) -0.0008(5) -0.0006(3)
Rb2 0.1080(15) 0.0279(7) 0.0453(7) -0.0013(6) -0.0217(8) 0.0052(7)
Rb3 0.0281(5) 0.0281(5) 0.0250(8) -0.0031(5) 0.0031(5) -0.0010(5)
Rb4 0.0318(5) 0.0318(5) 0.0281(8) 0.0024(5) -0.0024(5) 0.0025(5)
O1 0.022(4) 0.048(5) 0.041(4) -0.002(4) -0.001(4) 0.001(4)
O2 0.030(4) 0.026(4) 0.040(4) -0.006(4) -0.006(3) 0.006(3)

loop_
_geom_bond_atom_site_label_1
_geom_bond_atom_site_label_2
_geom_bond_distance
_geom_bond_site_symmetry_2
_geom_bond_publ_flag
Rb1 O1 2.916(9) 7_566 ?
Rb1 O2 2.936(8) 5_655 ?
Rb1 O2 2.938(9) 7 ?
Rb1 O1 3.022(9) 6_565 ?
Rb1 Cu1 3.3477(15) 5 ?
Rb1 Ag1 3.3477(15) 5 ?
Rb1 Cu1 3.4592(14) 8_665 ?
Rb1 Ag1 3.4592(14) 8_665 ?
Rb1 Rb2 3.4669(19) 8_675 ?
Rb1 Cu1 3.5024(15) 2_664 ?
Rb1 Ag1 3.5024(15) 2_664 ?
Rb1 Rb2 3.5216(19) 5_655 ?
Rb2 O1 2.739(10) 2_664 ?
Rb2 O2 2.751(8) 8_675 ?
Rb2 O2 3.160(9) 2_765 ?
Rb2 O1 3.263(9) 3_654 ?
Rb2 Cu1 3.3302(18) 8_665 ?
Rb2 Ag1 3.3302(18) 8_665 ?
Rb2 Rb2 3.360(3) 7_556 ?
Rb2 Rb1 3.4670(19) 8_765 ?
Rb2 Rb4 3.4894(18) 3_655 ?
Rb2 Rb1 3.5216(19) 5_645 ?
Rb2 Rb3 3.754(2) 2_775 ?
Rb2 Rb1 4.2247(19) 3_655 ?
Rb3 O2 2.923(9) 1_565 ?
Rb3 O2 2.923(9) 7_655 ?
Rb3 O1 3.035(9) 6_565 ?
Rb3 O1 3.035(9) 3_654 ?
Rb3 Cu1 3.3424(10) 4_564 ?
Rb3 Ag1 3.3424(10) 4_564 ?
Rb3 Cu1 3.3424(10) 5_655 ?
Rb3 Ag1 3.3424(10) 5_655 ?
Rb3 Cu1 3.5316(15) 2_664 ?
Rb3 Ag1 3.5316(15) 2_664 ?
Rb3 Cu1 3.5316(15) 8_665 ?
Rb3 Ag1 3.5316(15) 8_665 ?
Rb4 O1 2.865(9) 1_554 ?
Rb4 O1 2.865(9) 7_556 ?
Rb4 O2 3.030(9) 5_655 ?
Rb4 O2 3.030(9) 4_564 ?
Rb4 Rb2 3.4894(18) 4_464 ?
Rb4 Rb2 3.4894(18) 5_645 ?
Rb4 Cu1 3.5609(15) 8_665 ?
Rb4 Ag1 3.5609(15) 8_665 ?
Rb4 Cu1 3.5609(15) 2_664 ?
Rb4 Ag1 3.5609(15) 2_664 ?
Rb4 Cu1 3.5686(10) 5 ?
Rb4 Ag1 3.5686(10) 5 ?
Ag1 O1 1.909(10) 5_546 ?
Ag1 O2 1.914(8) 3_545 ?
Ag1 Rb2 3.3302(18) 8_665 ?
Ag1 Rb3 3.3424(10) 3_645 ?
Ag1 Rb1 3.3477(15) 5_545 ?
Ag1 Rb1 3.4592(14) 8_665 ?
Ag1 Rb1 3.5024(15) 2_665 ?
Ag1 Rb3 3.5316(15) 2_665 ?
Ag1 Rb4 3.5609(15) 2_665 ?
Ag1 Rb4 3.5686(10) 3_545 ?
Ag1 Rb1 3.5904(15) 3_645 ?
Cu1 O1 1.909(10) 5_546 ?
Cu1 O2 1.914(8) 3_545 ?
Cu1 Rb2 3.3302(18) 8_665 ?
Cu1 Rb3 3.3424(10) 3_645 ?
Cu1 Rb1 3.3477(15) 5_545 ?
Cu1 Rb1 3.4592(14) 8_665 ?
Cu1 Rb1 3.5024(15) 2_665 ?
Cu1 Rb3 3.5316(15) 2_665 ?
Cu1 Rb4 3.5609(15) 2_665 ?
Cu1 Rb4 3.5686(10) 3_545 ?
Cu1 Rb1 3.5904(15) 3_645 ?
O1 Cu1 1.909(10) 5_556 ?
O1 Ag1 1.909(10) 5_556 ?
O1 Rb2 2.739(10) 2_665 ?
O1 Rb4 2.865(9) 1_556 ?
O1 Rb1 2.916(9) 7_456 ?
O1 Rb1 3.022(9) 6_465 ?
O1 Rb3 3.035(9) 4_465 ?
O1 Rb2 3.263(9) 4_465 ?
O2 Cu1 1.914(8) 4_554 ?
O2 Ag1 1.914(8) 4_554 ?
O2 Rb2 2.751(8) 8_765 ?
O2 Rb3 2.923(9) 1_545 ?
O2 Rb1 2.936(8) 5_645 ?
O2 Rb1 2.938(9) 7 ?
O2 Rb4 3.030(9) 3_645 ?
O2 Rb2 3.160(9) 2_764 ?
